data_4003143
loop_
_publ_author_name
'Bazaga-Garc\'ia, Montse'
'Salcedo, In\'es R.'
'Colodrero, Rosario M. P.'
'Xanthopoulos, Konstantinos'
'Villemin, Didier'
'Stock, Norbert'
'L\'opez-Gonz\'alez, Mar'
'del R\'io, Carmen'
'Losilla, Enrique R.'
'Cabeza, Aurelio'
'Demadis, Konstantinos D.'
'Olivera-Pastor, Pascual'

_publ_section_title
;
 Layered Lanthanide Sulfophosphonates and Their Proton Conduction
 Properties in Membrane Electrode Assemblies
;
_journal_name_full 'Chemistry of Materials'
_journal_paper_doi 10.1021/acs.chemmater.9b02868
_journal_year 2019
_chemical_formula_moiety 'C4 Eu1 N1 O10 P2 S1, 1(O)'
_chemical_formula_sum 'C4 Eu N O11 P2 S'
_chemical_formula_weight 484.02
_space_group_crystal_system orthorhombic
_space_group_IT_number 61
_space_group_name_Hall '-P 2bc 2ac'
_space_group_name_H-M_alt 'P c a b'
_audit_creation_date 2019-06-27T13:05
_audit_creation_method 'from EXP file using GSAS2CIF'
_audit_update_record ' 2019-06-27T13:05  Initial CIF as created by GSAS2CIF'
_cell_angle_alpha 90.0
_cell_angle_beta 90.0
_cell_angle_gamma 90.0
_cell_formula_units_Z 8
_cell_length_a 12.8176(5)
_cell_length_b 27.9047(22)
_cell_length_c 7.05997(24)
_cell_measurement_temperature 298
_cell_volume 2525.1(2)
_computing_structure_refinement GSAS
_diffrn_ambient_temperature 298
_diffrn_measurement_device_type 'D8 ADVANCE (Bruker AXS) diffractometer'
_diffrn_radiation_probe x-ray
_diffrn_radiation_type 'Mo K\a~1~'
_diffrn_radiation_wavelength 0.7093
_diffrn_source 'sealed X-ray tube'
_diffrn_source_type 'D8 ADVANCE (Bruker AXS) diffractometer'
_exptl_absorpt_correction_T_max 1.00000
_exptl_absorpt_correction_T_min 1.00000
_exptl_absorpt_process_details
;   GSAS Absorption/surface roughness correction: function number 0
 No correction is applied.
;
_exptl_crystal_colour white
_exptl_crystal_density_diffrn 2.546
_pd_block_id 2019-06-27T13:05|Eu-PTaur|Eu-PTaur|
_pd_calc_method 'Rietveld Refinement'
_pd_instr_location ' ?'
_pd_meas_2theta_range_inc 0.01
_pd_meas_2theta_range_max 65.0
_pd_meas_2theta_range_min 2.5
_pd_meas_number_of_points 6251
_pd_phase_name Eu-PTaur
_pd_proc_2theta_range_inc 0.01
_pd_proc_2theta_range_max 64.987
_pd_proc_2theta_range_min 2.487
_pd_proc_info_datetime 2019-06-27T13:05:37
_pd_proc_info_excluded_regions ' ?'
_pd_proc_ls_background_function
;   GSAS Background function number 7 with 36 terms.
 Linear interpolation
      1:    898.299     2:    989.430     3:    867.547     4:    395.572    
      5:    350.739     6:    97.7775     7:    345.665     8:    311.200    
      9:    282.717    10:    168.963    11:    130.341    12:    203.504    
     13:    169.435    14:    154.635    15:    206.135    16:    229.090    
     17:    145.535    18:    77.0547    19:    115.277    20:    136.074    
     21:    135.801    22:    99.2488    23:    138.836    24:    175.231    
     25:    116.431    26:    126.164    27:    159.141    28:    120.562    
     29:    195.544    30:    146.336    31:    125.768    32:    119.925    
     33:    125.429    34:    90.4669    35:    137.583    36:    98.2197    
;
_pd_proc_ls_peak_cutoff 0.00500
_pd_proc_ls_pref_orient_corr
;   March-Dollase
 AXIS  1 Ratio=   1.05538  h= 0.000  k= 1.000  l= 0.000
 Prefered orientation correction range: Min=   0.85068, Max=   1.08422
;
_pd_proc_ls_profile_function
;
 CW Profile function number 3 with  19 terms
 Pseudovoigt profile coefficients as parameterized in
 P. Thompson, D.E. Cox & J.B. Hastings (1987). J. Appl. Cryst.,20,79-83.
 Asymmetry correction of L.W. Finger, D.E. Cox & A. P. Jephcoat (1994).
 J. Appl. Cryst.,27,892-900.
 #1(GU)   =    0.000 #2(GV)   =    0.000 #3(GW)   =    3.918
 #4(GP)   =    0.000 #5(LX)   =    0.000 #6(LY)   =   15.947
 #7(S/L)  =   0.0185 #8(H/L)  =   0.0125
 #9(trns) =     0.00 #10(shft)=   0.0000
 #11(stec)=    26.87 #12(ptec)=     9.94 #13(sfec)=     0.00
 #14(L11) =    0.000 #15(L22) =    0.000 #16(L33) =    0.000
 #17(L12) =    0.000 #18(L13) =    0.000 #19(L23) =    0.000
 Peak tails are ignored  where the intensity is below 0.0050 times the peak
   Aniso. broadening axis   0.0   1.0   0.0
;
_pd_proc_ls_prof_R_factor 0.0693
_pd_proc_ls_prof_wR_expected 0.0357
_pd_proc_ls_prof_wR_factor 0.0888
_pd_proc_number_of_points 6251
_pd_spec_mounting ' ?'
_refine_ls_goodness_of_fit_all 2.58
_refine_ls_matrix_type full
_refine_ls_number_parameters 107
_refine_ls_number_restraints 40
_refine_ls_R_Fsqd_factor 0.04989
_refine_ls_shift/su_max 0.03
_refine_ls_shift/su_mean 0.01
_reflns_d_resolution_high 0.927
_reflns_d_resolution_low 6.976
_reflns_limit_h_max 14
_reflns_limit_h_min 0
_reflns_limit_k_max 30
_reflns_limit_k_min 0
_reflns_limit_l_max 7
_reflns_limit_l_min 0
_reflns_number_total 1661
_cod_data_source_file cm9b02868_si_001.cif
_cod_data_source_block EuH2SP_publ
_cod_depositor_comments
;
The following automatic conversions were performed:

data item '_geom_angle_publ_flag' value 'N' was changed to 'n' in
accordance with the
/home/data/users/saulius/crontab/automatic-downloads/rss-feeds/ACS/lib/dictionaries/cif_core.dic
dictionary named 'cif_core.dic' version 2.4.2 last updated on
2011-04-26 (74 times).

data item '_geom_bond_publ_flag' value 'N' was changed to 'n' in
accordance with the
/home/data/users/saulius/crontab/automatic-downloads/rss-feeds/ACS/lib/dictionaries/cif_core.dic
dictionary named 'cif_core.dic' version 2.4.2 last updated on
2011-04-26 (58 times).

Automatic conversion script
Id: cif_fix_values 6909 2019-04-08 15:41:33Z antanas 
;
_cod_original_cell_volume 2525.16(26)
_cod_original_formula_sum 'C4 Eu1 N1 O11 P2 S1'
_cod_database_code 4003143

loop_
_symmetry_equiv_pos_site_id
_symmetry_equiv_pos_as_xyz
1 +x,+y,+z
2 -x+1/2,+y,+z+1/2
3 +x+1/2,-y+1/2,+z
4 -x,-y+1/2,+z+1/2
-1 -x,-y,-z
-2 +x+1/2,-y,-z+1/2
-3 -x+1/2,+y+1/2,-z
-4 +x,+y+1/2,-z+1/2

loop_
_atom_site_type_symbol
_atom_site_label
_atom_site_fract_x
_atom_site_fract_y
_atom_site_fract_z
_atom_site_occupancy
_atom_site_thermal_displace_type
_atom_site_U_iso_or_equiv
_atom_site_symmetry_multiplicity
Eu Eu 0.41906(17) 0.74421(11) 0.16673(29) 1.0 Uiso 0.0027(9) 8
P P1 0.0831(11) 0.3445(5) 0.4969(15) 1.0 Uiso 0.0257(21) 8
P P2 0.1401(8) 0.1970(5) 0.3294(19) 1.0 Uiso 0.0257(21) 8
S S 0.3914(7) 0.0453(4) 0.2558(15) 1.0 Uiso 0.0257(21) 8
O O1-P1 0.3782(16) 0.3070(8) 0.1381(31) 1.0 Uiso 0.0257(21) 8
O O2-P1 0.4920(16) 0.1726(10) 0.3662(34) 1.0 Uiso 0.0257(21) 8
O O3-P1 0.1729(17) 0.3628(9) 0.3699(29) 1.0 Uiso 0.0257(21) 8
C C1-P1 0.4570(18) 0.3967(6) 0.1304(29) 1.0 Uiso 0.0257(21) 8
O O4-P2 0.4231(18) 0.1996(8) 0.0163(25) 1.0 Uiso 0.0257(21) 8
O O5-P2 0.2574(10) 0.1965(9) 0.3651(33) 1.0 Uiso 0.0257(21) 8
O O6-P2 0.1005(13) 0.2373(7) 0.1981(27) 1.0 Uiso 0.0257(21) 8
C C2-P2 0.1210(16) 0.1384(6) 0.2268(34) 1.0 Uiso 0.0257(21) 8
O O7-S -0.0023(12) -0.0288(9) 0.1927(34) 1.0 Uiso 0.0257(21) 8
O O8-S 0.3425(17) 0.0722(8) 0.4154(23) 1.0 Uiso 0.0257(21) 8
O O9-S 0.3351(16) 0.0044(6) 0.1820(32) 1.0 Uiso 0.0257(21) 8
C C3-S 0.4028(23) 0.0928(7) 0.0943(30) 1.0 Uiso 0.0257(21) 8
N N 0.5198(14) 0.3808(7) 0.2964(25) 1.0 Uiso 0.0257(21) 8
C C4 0.0482(23) 0.0758(8) 0.4125(34) 1.0 Uiso 0.0257(21) 8
O Ow1 0.6080(24) 0.6731(11) 0.547(4) 1.0 Uiso 0.0257(21) 8
O Ow2 0.1865(19) 0.4359(11) 0.293(4) 1.0 Uiso 0.0257(21) 8

loop_
_atom_type_symbol
_atom_type_number_in_cell
_atom_type_scat_dispersion_real
_atom_type_scat_dispersion_imag
_atom_type_scat_Cromer_Mann_a1
_atom_type_scat_Cromer_Mann_a2
_atom_type_scat_Cromer_Mann_a3
_atom_type_scat_Cromer_Mann_a4
_atom_type_scat_Cromer_Mann_b1
_atom_type_scat_Cromer_Mann_b2
_atom_type_scat_Cromer_Mann_b3
_atom_type_scat_Cromer_Mann_b4
_atom_type_scat_Cromer_Mann_c
_atom_type_scat_source
Eu 8.0 -0.161 3.664 24.6274 2.38790 19.0886 0.19420 13.7603 13.7546 2.92270 123.174 2.57450 International_Tables_Vol_C
P 16.0 0.102 0.094 6.43450 1.90670 4.17910 27.1570 1.78000 0.52600 1.49080 68.1645 1.11490 International_Tables_Vol_C
S 8.0 0.125 0.123 6.90530 1.46790 5.20340 22.2151 1.43790 0.25360 1.58630 56.1720 0.86690 International_Tables_Vol_C
O 88.0 0.011 0.006 3.04850 13.2771 2.28680 5.70110 1.54630 0.32390 0.86700 32.9089 0.25080 International_Tables_Vol_C
C 32.0 0.003 0.002 2.31000 20.8439 1.02000 10.2075 1.58860 0.56870 0.86500 51.6512 0.21560 International_Tables_Vol_C
N 8.0 0.006 0.003 12.2126 0.00570 3.13220 9.89330 2.01250 28.9975 1.16630 0.58260 -11.529 International_Tables_Vol_C

loop_
_geom_angle_atom_site_label_1
_geom_angle_atom_site_label_2
_geom_angle_atom_site_label_3
_geom_angle
_geom_angle_site_symmetry_1
_geom_angle_site_symmetry_3
_geom_angle_publ_flag
P2 Eu O1-P1 79.0(5) -2_666 -4_566 n
P2 Eu O2-P1 95.0(7) -2_666 -4_566 n
P2 Eu O4-P2 28.25(22) -2_666 -1_665 n
P2 Eu O4-P2 102.6(6) -2_666 -4_566 n
P2 Eu O5-P2 174.6(6) -2_666 -4_566 n
P2 Eu O6-P2 27.36(26) -2_666 -2_666 n
P2 Eu O6-P2 97.4(4) -2_666 -3_665 n
P2 Eu Ow1 70.0(8) -2_666 4_664 n
O1-P1 Eu O2-P1 148.1(11) -4_566 -4_566 n
O1-P1 Eu O4-P2 90.8(7) -4_566 -1_665 n
O1-P1 Eu O4-P2 81.4(8) -4_566 -4_566 n
O1-P1 Eu O5-P2 106.0(7) -4_566 -4_566 n
O1-P1 Eu O6-P2 80.2(7) -4_566 -2_666 n
O1-P1 Eu O6-P2 129.2(8) -4_566 -3_665 n
O1-P1 Eu Ow1 57.4(8) -4_566 4_664 n
O2-P1 Eu O4-P2 98.5(7) -4_566 -1_665 n
O2-P1 Eu O4-P2 69.3(8) -4_566 -4_566 n
O2-P1 Eu O5-P2 81.9(8) -4_566 -4_566 n
O2-P1 Eu O6-P2 80.7(8) -4_566 -2_666 n
O2-P1 Eu O6-P2 82.5(8) -4_566 -3_665 n
O2-P1 Eu Ow1 149.4(9) -4_566 4_664 n
O4-P2 Eu O4-P2 130.2(5) -1_665 -4_566 n
O4-P2 Eu O5-P2 147.6(7) -1_665 -4_566 n
O4-P2 Eu O6-P2 54.41(35) -1_665 -2_666 n
O4-P2 Eu O6-P2 70.2(5) -1_665 -3_665 n
O4-P2 Eu Ow1 55.8(8) -1_665 4_664 n
O4-P2 Eu O5-P2 80.5(8) -4_566 -4_566 n
O4-P2 Eu O6-P2 75.8(7) -4_566 -2_666 n
O4-P2 Eu O6-P2 146.4(6) -4_566 -3_665 n
O4-P2 Eu Ow1 138.7(8) -4_566 4_664 n
O5-P2 Eu O6-P2 154.3(6) -4_566 -2_666 n
O5-P2 Eu O6-P2 77.8(7) -4_566 -3_665 n
O5-P2 Eu Ow1 110.6(9) -4_566 4_664 n
O6-P2 Eu O6-P2 118.1(5) -2_666 -3_665 n
O6-P2 Eu Ow1 93.8(8) -2_666 4_664 n
O6-P2 Eu Ow1 73.7(8) -3_665 4_664 n
O1-P1 P1 O2-P1 114.7(12) 2_555 3_455 n
O1-P1 P1 O3-P1 111.2(12) 2_555 1_555 n
O1-P1 P1 C1-P1 107.7(10) 2_555 2_555 n
O2-P1 P1 O3-P1 108.4(11) 3_455 1_555 n
O2-P1 P1 C1-P1 110.0(11) 3_455 2_555 n
O3-P1 P1 C1-P1 104.4(10) 1_555 2_555 n
Eu P2 O4-P2 61.1(9) -2_566 2_555 n
Eu P2 O5-P2 148.9(11) -2_566 1_555 n
Eu P2 O6-P2 49.9(7) -2_566 1_555 n
Eu P2 C2-P2 109.9(8) -2_566 1_555 n
O4-P2 P2 O5-P2 112.0(13) 2_555 1_555 n
O4-P2 P2 O6-P2 107.7(11) 2_555 1_555 n
O4-P2 P2 C2-P2 108.3(10) 2_555 1_555 n
O5-P2 P2 O6-P2 115.5(12) 1_555 1_555 n
O5-P2 P2 C2-P2 101.1(10) 1_555 1_555 n
O6-P2 P2 C2-P2 112.0(11) 1_555 1_555 n
O7-S S O8-S 110.9(12) -2_656 1_555 n
O7-S S O9-S 107.6(12) -2_656 1_555 n
O7-S S C3-S 108.5(12) -2_656 1_555 n
O8-S S O9-S 117.3(12) 1_555 1_555 n
O8-S S C3-S 98.3(11) 1_555 1_555 n
O9-S S C3-S 113.8(12) 1_555 1_555 n
Eu O1-P1 P1 147.4(13) -4_446 2_554 n
Eu O2-P1 P1 130.7(16) -4_446 3_555 n
P1 C1-P1 N 108.9(11) 2_554 1_555 n
Eu O4-P2 Eu 98.2(7) -1_665 -4_455 n
Eu O4-P2 P2 90.6(10) -1_665 2_554 n
Eu O4-P2 P2 139.2(13) -4_545 2_554 n
Eu O5-P2 P2 143.7(14) -4_545 1_555 n
Eu O6-P2 Eu 105.5(5) -2_465 -3_554 n
Eu O6-P2 P2 102.8(9) -2_555 1_555 n
Eu O6-P2 P2 133.0(12) -3_644 1_555 n
P2 C2-P2 N 108.2(11) 1_555 3_455 n
S C3-S C4 110.5(13) 1_555 2_554 n
C1-P1 N C2-P2 108.6(15) 1_555 3_555 n
C1-P1 N C4 108.7(12) 1_555 3_555 n
C2-P2 N C4 105.0(14) 3_555 3_555 n
C3-S C4 N 108.2(13) 2_555 3_455 n

loop_
_geom_bond_atom_site_label_1
_geom_bond_atom_site_label_2
_geom_bond_distance
_geom_bond_site_symmetry_2
_geom_bond_publ_flag
Eu Eu 4.1074(23) 4_664 n
Eu Eu 4.1074(23) 4_665 n
Eu P1 3.447(13) -2_565 n
Eu P1 3.670(12) -3_556 n
Eu P2 3.274(10) -2_565 n
Eu O1-P1 2.290(17) -4_555 n
Eu O2-P1 2.217(24) -4_555 n
Eu O4-P2 2.867(24) -1_665 n
Eu O4-P2 2.561(18) -4_555 n
Eu O5-P2 2.474(18) -4_555 n
Eu O6-P2 2.567(18) -2_565 n
Eu O6-P2 2.595(18) -3_555 n
Eu Ow1 2.481(28) 4_664 n
P1 Eu 3.447(13) -2_465 n
P1 Eu 3.670(12) -3_546 n
P1 O1-P1 1.528(10) 2_555 n
P1 O2-P1 1.563(10) 3_455 n
P1 O3-P1 1.546(10) 1_555 n
P1 C1-P1 1.810(10) 2_555 n
P2 Eu 3.274(10) -2_465 n
P2 O4-P2 1.550(10) 2_555 n
P2 O5-P2 1.524(10) 1_555 n
P2 O6-P2 1.543(10) 1_555 n
P2 C2-P2 1.804(10) 1_555 n
S O7-S 1.483(10) -2_555 n
S O8-S 1.492(10) 1_555 n
S O9-S 1.448(10) 1_555 n
S C3-S 1.756(10) 1_555 n
O1-P1 Eu 2.290(17) -4_545 n
O1-P1 P1 1.528(10) 2_554 n
O2-P1 Eu 2.217(24) -4_545 n
O2-P1 P1 1.563(10) 3_555 n
O3-P1 P1 1.546(10) 1_555 n
O3-P1 Ow2 2.118(30) 1_555 n
C1-P1 P1 1.810(10) 2_554 n
C1-P1 N 1.489(11) 1_555 n
O4-P2 Eu 2.867(24) -1_665 n
O4-P2 Eu 2.561(18) -4_545 n
O4-P2 P2 1.550(10) 2_554 n
O5-P2 Eu 2.474(18) -4_545 n
O5-P2 P2 1.524(10) 1_555 n
O6-P2 Eu 2.567(18) -2_465 n
O6-P2 Eu 2.595(18) -3_545 n
O6-P2 P2 1.543(10) 1_555 n
C2-P2 P2 1.804(10) 1_555 n
C2-P2 N 1.488(11) 3_455 n
O7-S S 1.483(10) -2_455 n
O8-S S 1.492(10) 1_555 n
O9-S S 1.448(10) 1_555 n
C3-S S 1.756(10) 1_555 n
C3-S C4 1.505(11) 2_554 n
N C1-P1 1.489(11) 1_555 n
N C2-P2 1.488(11) 3_555 n
N C4 1.506(11) 3_555 n
C4 C3-S 1.505(11) 2_555 n
C4 N 1.506(11) 3_455 n
Ow1 Eu 2.481(28) 4_665 n
Ow2 O3-P1 2.118(30) 1_555 n
